data_4084790
loop_
_publ_author_name
'Xu, Songchen'
'Manna, Kuntal'
'Ellern, Arkady'
'Sadow, Aaron D.'

_publ_section_title
;
 Mixed N-Heterocyclic Carbene--Bis(oxazolinyl)borato Rhodium and Iridium
 Complexes in Photochemical and Thermal Oxidative Addition Reactions
;
_journal_issue 23
_journal_name_full Organometallics
_journal_page_first 6840
_journal_paper_doi 10.1021/om500891h
_journal_volume 33
_journal_year 2014
_chemical_formula_sum 'C34 H40 B K N4 O2'
_chemical_formula_weight 586.61
_space_group_IT_number 19
_symmetry_cell_setting orthorhombic
_symmetry_space_group_name_Hall 'P 2ac 2ab'
_symmetry_space_group_name_H-M 'P 21 21 21'
_atom_sites_solution_hydrogens geom
_atom_sites_solution_primary direct
_atom_sites_solution_secondary difmap
_audit_creation_method 'APEX2 v2012.4-3'
_cell_angle_alpha 90
_cell_angle_beta 90
_cell_angle_gamma 90
_cell_formula_units_Z 4
_cell_length_a 12.605(2)
_cell_length_b 14.050(3)
_cell_length_c 18.936(4)
_cell_measurement_reflns_used 6484
_cell_measurement_temperature 173.(2)
_cell_measurement_theta_max 28.3926
_cell_measurement_theta_min 2.1510
_cell_volume 3353.6(11)
_computing_cell_refinement 'SAINT V7.66A (Bruker AXS, 2009)'
_computing_data_collection 'APEX2 Suite (Bruker AXS, 2009)'
_computing_data_reduction 'SAINT V7.66A (Bruker AXS, 2009)'
_computing_molecular_graphics 'XSHELL (Bruker AXS, 2007)'
_computing_publication_material 'APEX2 Suite (Bruker AXS, 2009)'
_computing_structure_refinement 'SHELXL-97 (Sheldrick, 2008)'
_computing_structure_solution 'SHELXS-97 (Sheldrick, 2008)'
_diffrn_ambient_temperature 173.(2)
_diffrn_detector_area_resol_mean 8.3333
_diffrn_measured_fraction_theta_full 0.999
_diffrn_measured_fraction_theta_max 0.999
_diffrn_measurement_device_type ' BRUKER APEX2 CCD Diffractometer'
_diffrn_measurement_method '\w scan'
_diffrn_radiation_type MoK\a
_diffrn_radiation_wavelength 0.71073
_diffrn_reflns_av_R_equivalents 0.0548
_diffrn_reflns_av_sigmaI/netI 0.0532
_diffrn_reflns_limit_h_max 16
_diffrn_reflns_limit_h_min -16
_diffrn_reflns_limit_k_max 18
_diffrn_reflns_limit_k_min -18
_diffrn_reflns_limit_l_max 25
_diffrn_reflns_limit_l_min -25
_diffrn_reflns_number 35259
_diffrn_reflns_theta_full 28.66
_diffrn_reflns_theta_max 28.66
_diffrn_reflns_theta_min 1.80
_exptl_absorpt_coefficient_mu 0.193
_exptl_absorpt_correction_T_max 0.94
_exptl_absorpt_correction_T_min 0.88
_exptl_absorpt_correction_type multi-scan
_exptl_absorpt_process_details 'SADABS V2008/1 (Bruker AXS Inc.)'
_exptl_crystal_colour colourless
_exptl_crystal_density_diffrn 1.162
_exptl_crystal_density_method 'not measured'
_exptl_crystal_description block
_exptl_crystal_F_000 1248
_exptl_crystal_size_max 0.32
_exptl_crystal_size_mid 0.32
_exptl_crystal_size_min 0.30
_refine_diff_density_max 0.240
_refine_diff_density_min -0.185
_refine_ls_abs_structure_details 'Flack H D (1983), Acta Cryst. A39, 876-881'
_refine_ls_abs_structure_Flack 0.09(3)
_refine_ls_extinction_method none
_refine_ls_goodness_of_fit_ref 1.015
_refine_ls_hydrogen_treatment constr
_refine_ls_matrix_type full
_refine_ls_number_parameters 380
_refine_ls_number_reflns 8607
_refine_ls_number_restraints 0
_refine_ls_restrained_S_all 1.015
_refine_ls_R_factor_all 0.0725
_refine_ls_R_factor_gt 0.0449
_refine_ls_shift/su_max 0.001
_refine_ls_shift/su_mean 0.000
_refine_ls_structure_factor_coef Fsqd
_refine_ls_weighting_details 'calc w=1/[\s^2^(Fo^2^)+(0.0401P)^2^+0.4732P] where P=(Fo^2^+2Fc^2^)/3'
_refine_ls_weighting_scheme calc
_refine_ls_wR_factor_gt 0.0874
_refine_ls_wR_factor_ref 0.0986
_reflns_number_gt 6465
_reflns_number_total 8607
_reflns_threshold_expression >2sigma(I)
_cod_data_source_file om500891h_si_002.cif
_cod_data_source_block 2K
_cod_depositor_comments 'Adding full bibliography for 4084789--4084803.cif.'
_cod_database_code 4084790

loop_
_symmetry_equiv_pos_as_xyz
'x, y, z'
'-x+1/2, -y, z+1/2'
'-x, y+1/2, -z+1/2'
'x+1/2, -y+1/2, -z'

loop_
_atom_site_type_symbol
_atom_site_label
_atom_site_fract_x
_atom_site_fract_y
_atom_site_fract_z
_atom_site_U_iso_or_equiv
_atom_site_adp_type
_atom_site_calc_flag
_atom_site_refinement_flags
_atom_site_occupancy
K K1 0.17927(3) 0.75824(3) 0.52017(2) 0.03394(11) Uani d . 1
O O2 0.35993(10) 0.73324(10) 0.59423(7) 0.0333(3) Uani d . 1
O O1 0.38470(11) 0.98411(12) 0.64127(7) 0.0415(4) Uani d . 1
N N3 0.41597(11) 0.86682(11) 0.45949(8) 0.0234(3) Uani d . 1
N N4 0.44474(12) 0.84046(11) 0.34947(8) 0.0262(3) Uani d . 1
N N2 0.53763(12) 0.72558(11) 0.58833(8) 0.0282(4) Uani d . 1
N N1 0.25407(12) 0.93923(12) 0.56827(8) 0.0295(4) Uani d . 1
C C10 0.45647(14) 0.77545(13) 0.57573(9) 0.0241(4) Uani d . 1
C C5 0.35286(15) 0.93646(14) 0.58138(10) 0.0274(4) Uani d . 1
C C23 0.55939(15) 0.93940(13) 0.54193(10) 0.0257(4) Uani d . 1
C C13 0.48776(16) 0.80471(14) 0.28409(9) 0.0276(4) Uani d . 1
C C20 0.57879(16) 0.84615(14) 0.25655(10) 0.0302(4) Uani d . 1
C C22 0.47773(15) 0.81316(14) 0.41545(9) 0.0263(4) Uani d . 1
C C11 0.34927(15) 0.92606(15) 0.42113(10) 0.0318(5) Uani d . 1
H H11 0.3 0.9704 0.4402 0.038 Uiso calc R 1
C C7 0.50435(15) 0.63152(15) 0.61708(11) 0.0307(4) Uani d . 1
C C12 0.36684(16) 0.90945(15) 0.35239(11) 0.0336(5) Uani d . 1
H H12 0.3326 0.9392 0.3135 0.04 Uiso calc R 1
C C14 0.43482(17) 0.73173(15) 0.24928(11) 0.0377(5) Uani d . 1
C C19 0.61808(19) 0.81152(16) 0.19292(11) 0.0388(5) Uani d . 1
H H19 0.6806 0.839 0.1737 0.047 Uiso calc R 1
C C21 0.63158(18) 0.92851(17) 0.29342(12) 0.0426(5) Uani d . 1
H H21A 0.5841 0.9837 0.2928 0.064 Uiso calc R 1
H H21B 0.6978 0.9445 0.269 0.064 Uiso calc R 1
H H21C 0.6472 0.9109 0.3424 0.064 Uiso calc R 1
C C2 0.19967(17) 0.99708(17) 0.62311(12) 0.0422(6) Uani d . 1
C C28 0.58931(16) 0.99746(16) 0.48591(12) 0.0383(5) Uani d . 1
H H28 0.5426 1.0037 0.4468 0.046 Uiso calc R 1
C C8 0.56513(18) 0.61128(17) 0.68489(12) 0.0430(5) Uani d . 1
H H8A 0.6404 0.6022 0.6739 0.064 Uiso calc R 1
H H8B 0.537 0.5535 0.707 0.064 Uiso calc R 1
H H8C 0.5571 0.6651 0.7174 0.064 Uiso calc R 1
C C24 0.63148(18) 0.93443(16) 0.59751(12) 0.0420(5) Uani d . 1
H H24 0.6146 0.8962 0.6373 0.05 Uiso calc R 1
C C9 0.38541(16) 0.64551(15) 0.62992(12) 0.0352(5) Uani d . 1
H H9A 0.3442 0.5919 0.61 0.042 Uiso calc R 1
H H9B 0.3701 0.6504 0.6811 0.042 Uiso calc R 1
C C6 0.52549(19) 0.55588(16) 0.56150(12) 0.0444(6) Uani d . 1
H H6A 0.4838 0.5699 0.5191 0.067 Uiso calc R 1
H H6B 0.5052 0.4934 0.58 0.067 Uiso calc R 1
H H6C 0.6011 0.5556 0.5496 0.067 Uiso calc R 1
C C17 0.5685(2) 0.73796(16) 0.15670(11) 0.0442(5) Uani d . 1
C C16 0.4779(2) 0.69938(16) 0.18556(11) 0.0449(6) Uani d . 1
H H16 0.4433 0.649 0.1613 0.054 Uiso calc R 1
C C26 0.75443(18) 1.03891(17) 0.53983(14) 0.0487(6) Uani d . 1
H H26 0.8206 1.0713 0.5388 0.058 Uiso calc R 1
C C4 0.28982(17) 1.01815(18) 0.67515(12) 0.0441(6) Uani d . 1
H H4A 0.2949 1.0873 0.6846 0.053 Uiso calc R 1
H H4B 0.278 0.9846 0.7204 0.053 Uiso calc R 1
C C27 0.68485(19) 1.04666(17) 0.48490(12) 0.0495(6) Uani d . 1
H H27 0.7019 1.086 0.4457 0.059 Uiso calc R 1
C C25 0.72708(19) 0.98338(18) 0.59673(15) 0.0527(7) Uani d . 1
H H25 0.774 0.9785 0.6358 0.063 Uiso calc R 1
C C15 0.3353(2) 0.6898(2) 0.28000(14) 0.0639(8) Uani d . 1
H H15A 0.2764 0.7346 0.2738 0.096 Uiso calc R 1
H H15B 0.3458 0.6775 0.3305 0.096 Uiso calc R 1
H H15C 0.3187 0.63 0.2558 0.096 Uiso calc R 1
B B1 0.44746(16) 0.88054(15) 0.53941(11) 0.0241(4) Uani d . 1
C C18 0.6127(3) 0.7031(2) 0.08723(14) 0.0731(9) Uani d . 1
H H18A 0.6194 0.7567 0.0545 0.11 Uiso calc R 1
H H18B 0.5647 0.6554 0.0671 0.11 Uiso calc R 1
H H18C 0.6826 0.6744 0.095 0.11 Uiso calc R 1
C C34 0.4747(3) 0.8449(2) 0.78261(15) 0.0654(8) Uani d . 1
H H34 0.4551 0.8863 0.7452 0.079 Uiso calc R 1
C C3 0.1101(2) 0.9408(3) 0.65606(16) 0.0825(11) Uani d . 1
H H3A 0.0586 0.9234 0.6195 0.124 Uiso calc R 1
H H3B 0.0751 0.9795 0.6922 0.124 Uiso calc R 1
H H3C 0.1386 0.8829 0.6778 0.124 Uiso calc R 1
C C33 0.5739(3) 0.8489(2) 0.8099(2) 0.0756(10) Uani d . 1
H H33 0.6234 0.8939 0.7923 0.091 Uiso calc R 1
C C1 0.1592(2) 1.0881(2) 0.58905(17) 0.0767(10) Uani d . 1
H H1A 0.2181 1.1209 0.5656 0.115 Uiso calc R 1
H H1B 0.129 1.1297 0.6254 0.115 Uiso calc R 1
H H1C 0.1044 1.0725 0.5542 0.115 Uiso calc R 1
C C31 0.5301(4) 0.7225(2) 0.88731(16) 0.0854(11) Uani d . 1
H H31 0.5485 0.6788 0.9236 0.102 Uiso calc R 1
C C29 0.4046(3) 0.7829(3) 0.80834(19) 0.0811(10) Uani d . 1
H H29 0.3342 0.7824 0.7905 0.097 Uiso calc R 1
C C30 0.4328(3) 0.7207(3) 0.8595(2) 0.0907(11) Uani d . 1
H H30 0.3828 0.6752 0.8759 0.109 Uiso calc R 1
C C32 0.6035(3) 0.7868(3) 0.8639(2) 0.0856(11) Uani d . 1
H H32 0.6726 0.7891 0.8838 0.103 Uiso calc R 1

loop_
_atom_site_aniso_label
_atom_site_aniso_U_11
_atom_site_aniso_U_22
_atom_site_aniso_U_33
_atom_site_aniso_U_12
_atom_site_aniso_U_13
_atom_site_aniso_U_23
K1 0.02624(19) 0.0400(3) 0.0355(2) -0.0043(2) -0.00761(18) 0.0040(2)
O2 0.0227(6) 0.0366(8) 0.0406(8) -0.0036(6) 0.0004(5) 0.0104(7)
O1 0.0305(8) 0.0604(10) 0.0337(8) 0.0030(7) -0.0028(6) -0.0202(7)
N3 0.0219(7) 0.0268(8) 0.0216(8) 0.0010(6) -0.0018(6) 0.0023(6)
N4 0.0254(8) 0.0315(9) 0.0218(8) 0.0007(7) -0.0010(6) 0.0020(7)
N2 0.0240(8) 0.0312(9) 0.0295(8) -0.0002(7) 0.0022(6) 0.0056(7)
N1 0.0261(8) 0.0352(10) 0.0272(8) 0.0033(7) 0.0029(7) -0.0070(7)
C10 0.0234(9) 0.0322(10) 0.0167(8) -0.0039(8) -0.0004(7) -0.0012(7)
C5 0.0318(10) 0.0273(10) 0.0230(9) -0.0012(8) -0.0009(8) 0.0001(8)
C23 0.0261(9) 0.0245(9) 0.0266(9) 0.0028(8) 0.0013(8) -0.0038(8)
C13 0.0329(10) 0.0297(10) 0.0200(9) 0.0027(8) -0.0018(8) 0.0037(8)
C20 0.0326(11) 0.0317(11) 0.0264(10) 0.0005(9) -0.0012(8) 0.0012(9)
C22 0.0267(10) 0.0285(10) 0.0236(9) -0.0018(8) -0.0024(8) -0.0002(8)
C11 0.0253(10) 0.0405(12) 0.0296(10) 0.0097(8) 0.0022(8) 0.0061(9)
C7 0.0286(10) 0.0296(11) 0.0340(11) -0.0007(8) 0.0003(8) 0.0060(9)
C12 0.0282(10) 0.0463(13) 0.0264(10) 0.0089(9) -0.0026(8) 0.0102(9)
C14 0.0480(12) 0.0359(12) 0.0291(10) -0.0043(11) -0.0044(9) 0.0033(9)
C19 0.0460(13) 0.0373(12) 0.0332(12) 0.0019(10) 0.0105(10) 0.0021(10)
C21 0.0377(12) 0.0484(14) 0.0418(12) -0.0098(11) 0.0056(10) -0.0074(11)
C2 0.0332(11) 0.0536(14) 0.0399(12) 0.0063(10) 0.0031(9) -0.0218(11)
C28 0.0385(11) 0.0425(12) 0.0340(11) -0.0088(9) -0.0023(9) 0.0021(10)
C8 0.0416(13) 0.0448(13) 0.0424(13) 0.0000(11) -0.0068(10) 0.0138(11)
C24 0.0459(13) 0.0389(12) 0.0411(12) -0.0123(10) -0.0142(10) 0.0112(11)
C9 0.0304(10) 0.0362(12) 0.0390(12) -0.0065(9) 0.0021(9) 0.0096(10)
C6 0.0505(14) 0.0363(12) 0.0465(13) -0.0031(11) 0.0075(11) -0.0020(10)
C17 0.0735(16) 0.0344(12) 0.0246(10) 0.0048(12) 0.0087(10) 0.0000(10)
C16 0.0715(17) 0.0329(12) 0.0302(11) -0.0100(11) -0.0022(11) -0.0042(9)
C26 0.0329(11) 0.0437(14) 0.0695(17) -0.0137(10) 0.0001(11) -0.0098(13)
C4 0.0404(12) 0.0558(15) 0.0361(12) 0.0033(11) 0.0038(10) -0.0189(11)
C27 0.0521(13) 0.0528(14) 0.0436(13) -0.0222(12) 0.0062(12) 0.0017(12)
C25 0.0466(14) 0.0442(14) 0.0674(17) -0.0112(11) -0.0262(13) 0.0058(13)
C15 0.0683(19) 0.0643(17) 0.0590(16) -0.0342(16) 0.0077(14) -0.0103(14)
B1 0.0224(10) 0.0282(11) 0.0218(10) -0.0002(9) -0.0001(8) -0.0003(8)
C18 0.124(3) 0.0536(17) 0.0415(15) -0.0120(17) 0.0277(16) -0.0165(13)
C34 0.086(2) 0.0541(18) 0.0561(17) 0.0213(17) 0.0120(16) -0.0033(14)
C3 0.0517(16) 0.137(3) 0.0583(17) -0.0321(18) 0.0265(14) -0.042(2)
C33 0.075(2) 0.0416(16) 0.110(3) -0.0001(15) 0.037(2) -0.0115(18)
C1 0.079(2) 0.0640(18) 0.087(2) 0.0393(16) -0.0323(17) -0.0381(16)
C31 0.136(4) 0.071(2) 0.0491(17) 0.003(2) -0.007(2) 0.0045(16)
C29 0.080(2) 0.079(2) 0.084(2) -0.0038(19) -0.0064(19) -0.012(2)
C30 0.094(3) 0.086(3) 0.093(3) -0.023(2) 0.017(2) 0.003(2)
C32 0.079(2) 0.067(2) 0.111(3) 0.0117(19) -0.029(2) -0.025(2)

loop_
_atom_type_symbol
_atom_type_description
_atom_type_scat_dispersion_real
_atom_type_scat_dispersion_imag
_atom_type_scat_source
C C 0.0033 0.0016 'International Tables Vol C Tables 4.2.6.8 and 6.1.1.4'
H H 0.0000 0.0000 'International Tables Vol C Tables 4.2.6.8 and 6.1.1.4'
B B 0.0013 0.0007 'International Tables Vol C Tables 4.2.6.8 and 6.1.1.4'
N N 0.0061 0.0033 'International Tables Vol C Tables 4.2.6.8 and 6.1.1.4'
O O 0.0106 0.0060 'International Tables Vol C Tables 4.2.6.8 and 6.1.1.4'
K K 0.2009 0.2494 'International Tables Vol C Tables 4.2.6.8 and 6.1.1.4'

loop_
_geom_angle_atom_site_label_1
_geom_angle_atom_site_label_2
_geom_angle_atom_site_label_3
_geom_angle_site_symmetry_1
_geom_angle_site_symmetry_3
_geom_angle
O2 K1 N2 . 4_466 162.50(5)
O2 K1 N1 . . 70.86(5)
N2 K1 N1 4_466 . 112.39(5)
O2 K1 C22 . 4_466 117.49(5)
N2 K1 C22 4_466 4_466 77.25(5)
N1 K1 C22 . 4_466 116.64(5)
O2 K1 C23 . 4_466 116.89(5)
N2 K1 C23 4_466 4_466 60.88(5)
N1 K1 C23 . 4_466 172.04(5)
C22 K1 C23 4_466 4_466 59.03(5)
O2 K1 C10 . 4_466 164.41(5)
N2 K1 C10 4_466 4_466 20.57(4)
N1 K1 C10 . 4_466 124.73(5)
C22 K1 C10 4_466 4_466 57.72(5)
C23 K1 C10 4_466 4_466 47.52(5)
C10 O2 C9 . . 106.62(13)
C10 O2 K1 . . 123.32(10)
C9 O2 K1 . . 122.89(11)
C5 O1 C4 . . 106.65(15)
C22 N3 C11 . . 110.87(15)
C22 N3 B1 . . 120.63(15)
C11 N3 B1 . . 125.56(15)
C22 N4 C12 . . 112.05(16)
C22 N4 C13 . . 124.81(15)
C12 N4 C13 . . 123.11(16)
C10 N2 C7 . . 109.46(15)
C10 N2 K1 . 4_566 109.95(11)
C7 N2 K1 . 4_566 122.20(11)
C5 N1 C2 . . 109.42(16)
C5 N1 K1 . . 110.98(13)
C2 N1 K1 . . 123.81(13)
N2 C10 O2 . . 114.99(16)
N2 C10 B1 . . 129.62(16)
O2 C10 B1 . . 115.37(15)
N2 C10 K1 . 4_566 49.47(9)
O2 C10 K1 . 4_566 143.02(12)
B1 C10 K1 . 4_566 87.60(10)
N1 C5 O1 . . 115.58(17)
N1 C5 B1 . . 129.42(17)
O1 C5 B1 . . 114.94(15)
C28 C23 C24 . . 115.41(18)
C28 C23 B1 . . 120.55(17)
C24 C23 B1 . . 124.03(17)
C28 C23 K1 . 4_566 95.48(12)
C24 C23 K1 . 4_566 85.97(13)
B1 C23 K1 . 4_566 87.71(10)
C20 C13 C14 . . 121.88(18)
C20 C13 N4 . . 119.16(17)
C14 C13 N4 . . 118.93(17)
C13 C20 C19 . . 118.24(19)
C13 C20 C21 . . 120.87(18)
C19 C20 C21 . . 120.86(19)
N3 C22 N4 . . 103.22(15)
N3 C22 K1 . 4_566 114.83(11)
N4 C22 K1 . 4_566 136.26(12)
C12 C11 N3 . . 107.67(17)
C12 C11 H11 . . 126.2
N3 C11 H11 . . 126.2
N2 C7 C6 . . 108.55(16)
N2 C7 C8 . . 109.41(17)
C6 C7 C8 . . 111.43(18)
N2 C7 C9 . . 102.70(16)
C6 C7 C9 . . 111.80(18)
C8 C7 C9 . . 112.51(18)
C11 C12 N4 . . 106.17(17)
C11 C12 H12 . . 126.9
N4 C12 H12 . . 126.9
C13 C14 C16 . . 117.6(2)
C13 C14 C15 . . 120.4(2)
C16 C14 C15 . . 122.0(2)
C17 C19 C20 . . 121.9(2)
C17 C19 H19 . . 119.1
C20 C19 H19 . . 119.1
C20 C21 H21A . . 109.5
C20 C21 H21B . . 109.5
H21A C21 H21B . . 109.5
C20 C21 H21C . . 109.5
H21A C21 H21C . . 109.5
H21B C21 H21C . . 109.5
N1 C2 C3 . . 110.3(2)
N1 C2 C1 . . 108.6(2)
C3 C2 C1 . . 111.4(2)
N1 C2 C4 . . 102.28(16)
C3 C2 C4 . . 112.9(2)
C1 C2 C4 . . 111.0(2)
C27 C28 C23 . . 122.5(2)
C27 C28 H28 . . 118.7
C23 C28 H28 . . 118.7
C7 C8 H8A . . 109.5
C7 C8 H8B . . 109.5
H8A C8 H8B . . 109.5
C7 C8 H8C . . 109.5
H8A C8 H8C . . 109.5
H8B C8 H8C . . 109.5
C25 C24 C23 . . 122.3(2)
C25 C24 H24 . . 118.9
C23 C24 H24 . . 118.9
O2 C9 C7 . . 104.68(15)
O2 C9 H9A . . 110.8
C7 C9 H9A . . 110.8
O2 C9 H9B . . 110.8
C7 C9 H9B . . 110.8
H9A C9 H9B . . 108.9
C7 C6 H6A . . 109.5
C7 C6 H6B . . 109.5
H6A C6 H6B . . 109.5
C7 C6 H6C . . 109.5
H6A C6 H6C . . 109.5
H6B C6 H6C . . 109.5
C16 C17 C19 . . 118.0(2)
C16 C17 C18 . . 121.6(2)
C19 C17 C18 . . 120.4(2)
C17 C16 C14 . . 122.4(2)
C17 C16 H16 . . 118.8
C14 C16 H16 . . 118.8
C27 C26 C25 . . 118.8(2)
C27 C26 H26 . . 120.6
C25 C26 H26 . . 120.6
O1 C4 C2 . . 105.39(16)
O1 C4 H4A . . 110.7
C2 C4 H4A . . 110.7
O1 C4 H4B . . 110.7
C2 C4 H4B . . 110.7
H4A C4 H4B . . 108.8
C26 C27 C28 . . 120.5(2)
C26 C27 H27 . . 119.8
C28 C27 H27 . . 119.8
C26 C25 C24 . . 120.5(2)
C26 C25 H25 . . 119.7
C24 C25 H25 . . 119.7
C14 C15 H15A . . 109.5
C14 C15 H15B . . 109.5
H15A C15 H15B . . 109.5
C14 C15 H15C . . 109.5
H15A C15 H15C . . 109.5
H15B C15 H15C . . 109.5
N3 B1 C10 . . 108.14(15)
N3 B1 C5 . . 109.99(15)
C10 B1 C5 . . 106.30(15)
N3 B1 C23 . . 107.88(14)
C10 B1 C23 . . 112.63(15)
C5 B1 C23 . . 111.85(15)
C17 C18 H18A . . 109.5
C17 C18 H18B . . 109.5
H18A C18 H18B . . 109.5
C17 C18 H18C . . 109.5
H18A C18 H18C . . 109.5
H18B C18 H18C . . 109.5
C29 C34 C33 . . 119.9(3)
C29 C34 H34 . . 120.0
C33 C34 H34 . . 120.0
C2 C3 H3A . . 109.5
C2 C3 H3B . . 109.5
H3A C3 H3B . . 109.5
C2 C3 H3C . . 109.5
H3A C3 H3C . . 109.5
H3B C3 H3C . . 109.5
C34 C33 C32 . . 120.1(3)
C34 C33 H33 . . 120.0
C32 C33 H33 . . 120.0
C2 C1 H1A . . 109.5
C2 C1 H1B . . 109.5
H1A C1 H1B . . 109.5
C2 C1 H1C . . 109.5
H1A C1 H1C . . 109.5
H1B C1 H1C . . 109.5
C30 C31 C32 . . 120.4(3)
C30 C31 H31 . . 119.8
C32 C31 H31 . . 119.8
C34 C29 C30 . . 120.7(3)
C34 C29 H29 . . 119.7
C30 C29 H29 . . 119.7
C31 C30 C29 . . 120.8(4)
C31 C30 H30 . . 119.6
C29 C30 H30 . . 119.6
C31 C32 C33 . . 118.0(3)
C31 C32 H32 . . 121.0
C33 C32 H32 . . 121.0

loop_
_geom_bond_atom_site_label_1
_geom_bond_atom_site_label_2
_geom_bond_site_symmetry_2
_geom_bond_distance
K1 O2 . 2.6973(13)
K1 N2 4_466 2.7315(16)
K1 N1 . 2.8609(18)
K1 C22 4_466 2.9911(19)
K1 C23 4_466 3.3730(19)
K1 C10 4_466 3.3779(18)
O2 C10 . 1.398(2)
O2 C9 . 1.442(2)
O1 C5 . 1.377(2)
O1 C4 . 1.439(2)
N3 C22 . 1.367(2)
N3 C11 . 1.388(2)
N3 B1 . 1.576(2)
N4 C22 . 1.372(2)
N4 C12 . 1.381(2)
N4 C13 . 1.442(2)
N2 C10 . 1.263(2)
N2 C7 . 1.489(2)
N2 K1 4_566 2.7315(16)
N1 C5 . 1.270(2)
N1 C2 . 1.486(2)
C10 B1 . 1.633(3)
C10 K1 4_566 3.3779(18)
C5 B1 . 1.634(3)
C23 C28 . 1.390(3)
C23 C24 . 1.392(3)
C23 B1 . 1.636(3)
C23 K1 4_566 3.3731(19)
C13 C20 . 1.388(3)
C13 C14 . 1.390(3)
C20 C19 . 1.390(3)
C20 C21 . 1.507(3)
C22 K1 4_566 2.9911(19)
C11 C12 . 1.341(3)
C11 H11 . 0.95
C7 C6 . 1.519(3)
C7 C8 . 1.522(3)
C7 C9 . 1.532(3)
C12 H12 . 0.95
C14 C16 . 1.399(3)
C14 C15 . 1.503(3)
C19 C17 . 1.389(3)
C19 H19 . 0.95
C21 H21A . 0.98
C21 H21B . 0.98
C21 H21C . 0.98
C2 C3 . 1.513(4)
C2 C1 . 1.521(4)
C2 C4 . 1.533(3)
C28 C27 . 1.389(3)
C28 H28 . 0.95
C8 H8A . 0.98
C8 H8B . 0.98
C8 H8C . 0.98
C24 C25 . 1.388(3)
C24 H24 . 0.95
C9 H9A . 0.99
C9 H9B . 0.99
C6 H6A . 0.98
C6 H6B . 0.98
C6 H6C . 0.98
C17 C16 . 1.378(3)
C17 C18 . 1.510(3)
C16 H16 . 0.95
C26 C27 . 1.365(3)
C26 C25 . 1.374(4)
C26 H26 . 0.95
C4 H4A . 0.99
C4 H4B . 0.99
C27 H27 . 0.95
C25 H25 . 0.95
C15 H15A . 0.98
C15 H15B . 0.98
C15 H15C . 0.98
C18 H18A . 0.98
C18 H18B . 0.98
C18 H18C . 0.98
C34 C29 . 1.333(4)
C34 C33 . 1.354(5)
C34 H34 . 0.95
C3 H3A . 0.98
C3 H3B . 0.98
C3 H3C . 0.98
C33 C32 . 1.395(5)
C33 H33 . 0.95
C1 H1A . 0.98
C1 H1B . 0.98
C1 H1C . 0.98
C31 C30 . 1.335(5)
C31 C32 . 1.366(5)
C31 H31 . 0.95
C29 C30 . 1.353(5)
C29 H29 . 0.95
C30 H30 . 0.95
C32 H32 . 0.95
